data_1547084
loop_
_publ_author_name
'Shi, Pengfei'
'Wang, Lili'
'Guo, Shan'
'Chen, Kehao'
'Wang, Jie'
'Zhu, Jin'

_publ_section_title
;
 A C-H Activation-Based Strategy for N-Amino Azaheterocycle Synthesis.
;
_journal_issue 16
_journal_name_full 'Organic letters'
_journal_page_first 4359
_journal_page_last 4362
_journal_paper_doi 10.1021/acs.orglett.7b02066
_journal_volume 19
_journal_year 2017
_chemical_formula_moiety 'C13 H13 F3 N2 O2'
_chemical_formula_sum 'C13 H13 F3 N2 O2'
_chemical_formula_weight 286.25
_chemical_name_systematic
; 
 ? 
;
_space_group_IT_number 2
_symmetry_cell_setting triclinic
_symmetry_space_group_name_Hall '-P 1'
_symmetry_space_group_name_H-M 'P -1'
_atom_sites_solution_hydrogens geom
_atom_sites_solution_primary direct
_atom_sites_solution_secondary difmap
_audit_creation_method SHELXL-97
_cell_angle_alpha 87.6860(10)
_cell_angle_beta 89.8890(10)
_cell_angle_gamma 85.0280(10)
_cell_formula_units_Z 2
_cell_length_a 7.8773(3)
_cell_length_b 7.9192(3)
_cell_length_c 10.3429(3)
_cell_measurement_reflns_used 9919
_cell_measurement_temperature 173(2)
_cell_measurement_theta_max 68.15
_cell_measurement_theta_min 7.08
_cell_volume 642.26(4)
_computing_cell_refinement 'Bruker SAINT'
_computing_data_collection 'Bruker APEX2'
_computing_data_reduction 'Bruker SAINT'
_computing_molecular_graphics 'Bruker SHELXTL'
_computing_publication_material 'Bruker SHELXTL'
_computing_structure_refinement 'SHELXL-2014 (Sheldrick 2014)'
_computing_structure_solution 'SHELXS-97 (Sheldrick 2008)'
_diffrn_ambient_temperature 173(2)
_diffrn_measured_fraction_theta_full 0.985
_diffrn_measured_fraction_theta_max 0.985
_diffrn_measurement_device_type 'Bruker APEX-II CCD'
_diffrn_measurement_method '\f and \w scans'
_diffrn_radiation_monochromator graphite
_diffrn_radiation_type CuK\a
_diffrn_radiation_wavelength 1.54178
_diffrn_reflns_av_R_equivalents 0.0224
_diffrn_reflns_av_sigmaI/netI 0.0167
_diffrn_reflns_limit_h_max 9
_diffrn_reflns_limit_h_min -9
_diffrn_reflns_limit_k_max 9
_diffrn_reflns_limit_k_min -9
_diffrn_reflns_limit_l_max 12
_diffrn_reflns_limit_l_min -12
_diffrn_reflns_number 11381
_diffrn_reflns_theta_full 68.15
_diffrn_reflns_theta_max 68.15
_diffrn_reflns_theta_min 7.08
_diffrn_standards_number 0
_exptl_absorpt_coefficient_mu 1.129
_exptl_absorpt_correction_T_max 0.7530
_exptl_absorpt_correction_T_min 0.6253
_exptl_absorpt_correction_type multi-scan
_exptl_absorpt_process_details SADABS
_exptl_crystal_colour colorless
_exptl_crystal_density_diffrn 1.480
_exptl_crystal_density_method 'not measured'
_exptl_crystal_description plate
_exptl_crystal_F_000 296
_exptl_crystal_size_max 0.22
_exptl_crystal_size_mid 0.15
_exptl_crystal_size_min 0.10
_refine_diff_density_max 0.611
_refine_diff_density_min -0.650
_refine_diff_density_rms 0.064
_refine_ls_extinction_method none
_refine_ls_goodness_of_fit_ref 1.069
_refine_ls_hydrogen_treatment constr
_refine_ls_matrix_type full
_refine_ls_number_parameters 181
_refine_ls_number_reflns 2317
_refine_ls_number_restraints 0
_refine_ls_restrained_S_all 1.069
_refine_ls_R_factor_all 0.0664
_refine_ls_R_factor_gt 0.0650
_refine_ls_shift/su_max 0.001
_refine_ls_shift/su_mean 0.000
_refine_ls_structure_factor_coef Fsqd
_refine_ls_weighting_details 'calc w=1/[\s^2^(Fo^2^)+(0.0827P)^2^+0.8670P] where P=(Fo^2^+2Fc^2^)/3'
_refine_ls_weighting_scheme calc
_refine_ls_wR_factor_gt 0.1708
_refine_ls_wR_factor_ref 0.1718
_reflns_number_gt 2225
_reflns_number_total 2317
_reflns_threshold_expression >2sigma(I)
_cod_data_source_file ol7b02066_si_004.cif
_cod_data_source_block 6ha
_cod_database_code 1547084

loop_
_symmetry_equiv_pos_as_xyz
'x, y, z'
'-x, -y, -z'

loop_
_atom_site_label
_atom_site_type_symbol
_atom_site_fract_x
_atom_site_fract_y
_atom_site_fract_z
_atom_site_U_iso_or_equiv
_atom_site_adp_type
_atom_site_occupancy
_atom_site_symmetry_multiplicity
_atom_site_calc_flag
_atom_site_refinement_flags
F1 F 0.4866(5) 0.7111(3) 0.0285(2) 0.1017(11) Uani 1 1 d .
F2 F 0.5661(3) 0.5517(3) 0.1891(3) 0.0854(9) Uani 1 1 d .
F3 F 0.3121(3) 0.5670(3) 0.1302(2) 0.0654(6) Uani 1 1 d .
O1 O 0.1055(2) 0.6437(2) 0.58073(18) 0.0365(5) Uani 1 1 d .
O2 O 0.0787(2) 0.8174(2) 0.74738(17) 0.0342(5) Uani 1 1 d .
N1 N 0.2796(3) 1.1724(2) 0.49222(19) 0.0274(5) Uani 1 1 d .
N2 N 0.3029(3) 1.3460(3) 0.4841(2) 0.0365(6) Uani 1 1 d .
H2A H 0.2644 1.4121 0.5460 0.044 Uiso 1 1 calc R
H2B H 0.3560 1.3888 0.4171 0.044 Uiso 1 1 calc R
C1 C 0.4152(3) 1.1000(3) 0.2802(2) 0.0299(5) Uani 1 1 d .
H1A H 0.4479 1.2103 0.2585 0.036 Uiso 1 1 calc R
C2 C 0.4491(3) 0.9677(3) 0.1989(2) 0.0304(6) Uani 1 1 d .
H2C H 0.5060 0.9864 0.1192 0.036 Uiso 1 1 calc R
C3 C 0.4002(3) 0.8049(3) 0.2329(2) 0.0286(5) Uani 1 1 d .
C4 C 0.3182(3) 0.7708(3) 0.3481(2) 0.0266(5) Uani 1 1 d .
H4A H 0.2873 0.6599 0.3699 0.032 Uiso 1 1 calc R
C5 C 0.2819(3) 0.9035(3) 0.4320(2) 0.0245(5) Uani 1 1 d .
C6 C 0.1994(3) 0.9186(3) 0.5558(2) 0.0252(5) Uani 1 1 d .
C7 C 0.2001(3) 1.0865(3) 0.5896(2) 0.0263(5) Uani 1 1 d .
C8 C 0.3310(3) 1.0652(3) 0.3954(2) 0.0256(5) Uani 1 1 d .
C9 C 0.4399(4) 0.6627(3) 0.1440(3) 0.0358(6) Uani 1 1 d .
C10 C 0.1253(3) 0.7802(3) 0.6259(2) 0.0271(5) Uani 1 1 d .
C11 C 0.0015(4) 0.6848(3) 0.8217(3) 0.0406(7) Uani 1 1 d .
H11A H 0.0840 0.5840 0.8348 0.049 Uiso 1 1 calc R
H11B H -0.0995 0.6508 0.7758 0.049 Uiso 1 1 calc R
C12 C -0.0500(4) 0.7569(4) 0.9499(3) 0.0471(7) Uani 1 1 d .
H12A H -0.1036 0.6712 1.0031 0.071 Uiso 1 1 calc R
H12B H -0.1310 0.8570 0.9355 0.071 Uiso 1 1 calc R
H12C H 0.0512 0.7894 0.9945 0.071 Uiso 1 1 calc R
C13 C 0.1289(3) 1.1777(3) 0.7033(2) 0.0331(6) Uani 1 1 d .
H13A H 0.1539 1.2968 0.6956 0.050 Uiso 1 1 calc R
H13B H 0.1808 1.1250 0.7828 0.050 Uiso 1 1 calc R
H13C H 0.0053 1.1714 0.7065 0.050 Uiso 1 1 calc R

loop_
_atom_site_aniso_label
_atom_site_aniso_U_11
_atom_site_aniso_U_22
_atom_site_aniso_U_33
_atom_site_aniso_U_23
_atom_site_aniso_U_13
_atom_site_aniso_U_12
F1 0.206(3) 0.0508(13) 0.0541(13) -0.0225(10) 0.0742(17) -0.0358(16)
F2 0.0765(15) 0.0663(14) 0.111(2) -0.0552(14) -0.0238(14) 0.0329(12)
F3 0.0595(12) 0.0685(13) 0.0750(14) -0.0467(11) 0.0180(10) -0.0253(10)
O1 0.0492(11) 0.0238(9) 0.0372(10) -0.0070(7) 0.0121(8) -0.0048(8)
O2 0.0470(11) 0.0284(9) 0.0278(9) -0.0037(7) 0.0117(8) -0.0062(8)
N1 0.0342(11) 0.0183(9) 0.0293(10) -0.0033(8) 0.0022(8) 0.0009(8)
N2 0.0560(14) 0.0167(10) 0.0370(12) -0.0038(8) 0.0093(10) -0.0028(9)
C1 0.0368(13) 0.0235(11) 0.0291(12) 0.0005(9) 0.0011(10) -0.0011(10)
C2 0.0342(13) 0.0315(13) 0.0251(12) -0.0004(10) 0.0040(10) -0.0017(10)
C3 0.0301(12) 0.0282(12) 0.0273(12) -0.0054(10) 0.0017(9) -0.0002(9)
C4 0.0291(12) 0.0221(11) 0.0285(12) -0.0037(9) 0.0018(9) -0.0010(9)
C5 0.0252(11) 0.0222(11) 0.0257(12) -0.0021(9) -0.0005(9) 0.0011(9)
C6 0.0279(12) 0.0229(11) 0.0244(11) -0.0037(9) 0.0014(9) 0.0015(9)
C7 0.0269(11) 0.0250(11) 0.0265(12) -0.0038(9) -0.0002(9) 0.0021(9)
C8 0.0284(12) 0.0213(11) 0.0267(12) -0.0028(9) -0.0010(9) 0.0020(9)
C9 0.0407(14) 0.0336(13) 0.0343(14) -0.0087(11) 0.0103(11) -0.0060(11)
C10 0.0287(12) 0.0241(12) 0.0279(12) -0.0035(9) 0.0036(9) 0.0019(9)
C11 0.0541(17) 0.0316(14) 0.0357(14) 0.0029(11) 0.0169(12) -0.0045(12)
C12 0.0591(19) 0.0488(17) 0.0324(15) 0.0017(12) 0.0138(13) -0.0011(14)
C13 0.0381(14) 0.0304(13) 0.0310(13) -0.0109(10) 0.0045(10) 0.0010(10)

loop_
_atom_type_symbol
_atom_type_description
_atom_type_scat_dispersion_real
_atom_type_scat_dispersion_imag
_atom_type_scat_source
C C 0.0181 0.0091 'International Tables Vol C Tables 4.2.6.8 and 6.1.1.4'
H H 0.0000 0.0000 'International Tables Vol C Tables 4.2.6.8 and 6.1.1.4'
N N 0.0311 0.0180 'International Tables Vol C Tables 4.2.6.8 and 6.1.1.4'
O O 0.0492 0.0322 'International Tables Vol C Tables 4.2.6.8 and 6.1.1.4'
F F 0.0727 0.0534 'International Tables Vol C Tables 4.2.6.8 and 6.1.1.4'

loop_
_geom_angle_atom_site_label_1
_geom_angle_atom_site_label_2
_geom_angle_atom_site_label_3
_geom_angle
C10 O2 C11 115.9(2)
C7 N1 C8 110.74(19)
C7 N1 N2 127.1(2)
C8 N1 N2 122.1(2)
N1 N2 H2A 120.0
N1 N2 H2B 120.0
H2A N2 H2B 120.0
C2 C1 C8 117.2(2)
C2 C1 H1A 121.4
C8 C1 H1A 121.4
C1 C2 C3 120.6(2)
C1 C2 H2C 119.7
C3 C2 H2C 119.7
C4 C3 C2 122.0(2)
C4 C3 C9 118.3(2)
C2 C3 C9 119.7(2)
C3 C4 C5 118.4(2)
C3 C4 H4A 120.8
C5 C4 H4A 120.8
C4 C5 C8 118.5(2)
C4 C5 C6 134.7(2)
C8 C5 C6 106.8(2)
C7 C6 C5 107.5(2)
C7 C6 C10 128.3(2)
C5 C6 C10 124.2(2)
N1 C7 C6 107.8(2)
N1 C7 C13 120.4(2)
C6 C7 C13 131.8(2)
N1 C8 C1 129.4(2)
N1 C8 C5 107.2(2)
C1 C8 C5 123.3(2)
F1 C9 F3 107.3(3)
F1 C9 F2 105.8(3)
F3 C9 F2 103.1(2)
F1 C9 C3 114.2(2)
F3 C9 C3 113.4(2)
F2 C9 C3 112.3(2)
O1 C10 O2 122.4(2)
O1 C10 C6 124.2(2)
O2 C10 C6 113.3(2)
O2 C11 C12 106.8(2)
O2 C11 H11A 110.4
C12 C11 H11A 110.4
O2 C11 H11B 110.4
C12 C11 H11B 110.4
H11A C11 H11B 108.6
C11 C12 H12A 109.5
C11 C12 H12B 109.5
H12A C12 H12B 109.5
C11 C12 H12C 109.5
H12A C12 H12C 109.5
H12B C12 H12C 109.5
C7 C13 H13A 109.5
C7 C13 H13B 109.5
H13A C13 H13B 109.5
C7 C13 H13C 109.5
H13A C13 H13C 109.5
H13B C13 H13C 109.5

loop_
_geom_bond_atom_site_label_1
_geom_bond_atom_site_label_2
_geom_bond_distance
F1 C9 1.302(3)
F2 C9 1.340(4)
F3 C9 1.322(3)
O1 C10 1.218(3)
O2 C10 1.345(3)
O2 C11 1.451(3)
N1 C7 1.373(3)
N1 C8 1.377(3)
N1 N2 1.402(3)
N2 H2A 0.8800
N2 H2B 0.8800
C1 C2 1.378(4)
C1 C8 1.392(4)
C1 H1A 0.9500
C2 C3 1.408(3)
C2 H2C 0.9500
C3 C4 1.382(3)
C3 C9 1.494(3)
C4 C5 1.399(3)
C4 H4A 0.9500
C5 C8 1.407(3)
C5 C6 1.440(3)
C6 C7 1.389(3)
C6 C10 1.454(3)
C7 C13 1.488(3)
C11 C12 1.505(4)
C11 H11A 0.9900
C11 H11B 0.9900
C12 H12A 0.9800
C12 H12B 0.9800
C12 H12C 0.9800
C13 H13A 0.9800
C13 H13B 0.9800
C13 H13C 0.9800

loop_
_geom_hbond_atom_site_label_D
_geom_hbond_atom_site_label_H
_geom_hbond_atom_site_label_A
_geom_hbond_distance_DH
_geom_hbond_distance_HA
_geom_hbond_distance_DA
_geom_hbond_angle_DHA
_geom_hbond_site_symmetry_A
N2 H2A O1 0.88 2.17 2.920(3) 142.6 1_565

loop_
_geom_torsion_atom_site_label_1
_geom_torsion_atom_site_label_2
_geom_torsion_atom_site_label_3
_geom_torsion_atom_site_label_4
_geom_torsion
C8 C1 C2 C3 -0.2(4)
C1 C2 C3 C4 -0.5(4)
C1 C2 C3 C9 -179.4(2)
C2 C3 C4 C5 0.7(4)
C9 C3 C4 C5 179.6(2)
C3 C4 C5 C8 -0.2(3)
C3 C4 C5 C6 179.2(2)
C4 C5 C6 C7 -179.1(3)
C8 C5 C6 C7 0.4(3)
C4 C5 C6 C10 -1.3(4)
C8 C5 C6 C10 178.2(2)
C8 N1 C7 C6 0.1(3)
N2 N1 C7 C6 177.5(2)
C8 N1 C7 C13 -178.2(2)
N2 N1 C7 C13 -0.8(4)
C5 C6 C7 N1 -0.3(3)
C10 C6 C7 N1 -178.0(2)
C5 C6 C7 C13 177.8(2)
C10 C6 C7 C13 0.0(4)
C7 N1 C8 C1 179.9(2)
N2 N1 C8 C1 2.3(4)
C7 N1 C8 C5 0.2(3)
N2 N1 C8 C5 -177.4(2)
C2 C1 C8 N1 -179.0(2)
C2 C1 C8 C5 0.7(4)
C4 C5 C8 N1 179.3(2)
C6 C5 C8 N1 -0.3(2)
C4 C5 C8 C1 -0.5(3)
C6 C5 C8 C1 179.9(2)
C4 C3 C9 F1 167.5(3)
C2 C3 C9 F1 -13.6(4)
C4 C3 C9 F3 44.3(3)
C2 C3 C9 F3 -136.8(3)
C4 C3 C9 F2 -72.1(3)
C2 C3 C9 F2 106.9(3)
C11 O2 C10 O1 -0.5(4)
C11 O2 C10 C6 179.1(2)
C7 C6 C10 O1 167.5(2)
C5 C6 C10 O1 -9.9(4)
C7 C6 C10 O2 -12.1(4)
C5 C6 C10 O2 170.5(2)
C10 O2 C11 C12 -176.6(2)
